data_4109121
loop_
_publ_author_name
'Masaki Kawano'
'Katsuyuki Hirai'
'Hideo Tomioka'
'Yuji Ohashi'

_publ_contact_author 'Masaki Kawano'
_publ_contact_author_email mkawano@chem.titech.ac.jp
_publ_section_title
;
 Structure Determination of Triplet Diphenylcarbenes by in Situ X-ray
 Crystallographic Analysis
;
_journal_name_full 'Journal of the American Chemical Society'
_journal_page_first 2383
_journal_page_last 2391
_journal_paper_doi 10.1021/ja067306b
_journal_volume 129
_journal_year 2007
_chemical_formula_sum 'C21 H22 Br4 N2'
_chemical_formula_weight 622.05
_chemical_name_systematic
; 
 ? 
;
_space_group_IT_number 14
_symmetry_cell_setting monoclinic
_symmetry_space_group_name_Hall '-P 2yn'
_symmetry_space_group_name_H-M 'P 1 21/n 1'
_atom_sites_solution_hydrogens geom
_atom_sites_solution_primary direct
_atom_sites_solution_secondary difmap
_audit_creation_method SHELXL-97
_cell_angle_alpha 90.00
_cell_angle_beta 112.585(1)
_cell_angle_gamma 90.00
_cell_formula_units_Z 4
_cell_length_a 13.9646(2)
_cell_length_b 10.1344(1)
_cell_length_c 17.5916(3)
_cell_measurement_reflns_used 8192
_cell_measurement_temperature 80(2)
_cell_measurement_theta_max 25
_cell_measurement_theta_min 2
_cell_volume 2298.69(6)
_computing_cell_refinement 'Siemens SMART'
_computing_data_collection 'Siemens SMART'
_computing_data_reduction 'Siemens SAINT & SADABS'
_computing_molecular_graphics 'Siemens XP'
_computing_publication_material 'Siemens SHELXTL'
_computing_structure_refinement 'SHELXL-97 (Sheldrick, 1997)'
_computing_structure_solution 'SHELXS-97 (Sheldrick, 1990)'
_diffrn_ambient_temperature 80(2)
_diffrn_measured_fraction_theta_full 0.991
_diffrn_measured_fraction_theta_max 0.991
_diffrn_measurement_device_type 'Siemens SMART CCD area detector system'
_diffrn_measurement_method 'omega scan'
_diffrn_radiation_monochromator graphite
_diffrn_radiation_source 'rotating anode'
_diffrn_radiation_type MoK\a
_diffrn_radiation_wavelength 0.71073
_diffrn_reflns_av_R_equivalents 0.1064
_diffrn_reflns_av_sigmaI/netI 0.0558
_diffrn_reflns_limit_h_max 33
_diffrn_reflns_limit_h_min -34
_diffrn_reflns_limit_k_max 24
_diffrn_reflns_limit_k_min -24
_diffrn_reflns_limit_l_max 42
_diffrn_reflns_limit_l_min -42
_diffrn_reflns_number 382198
_diffrn_reflns_theta_full 60.63
_diffrn_reflns_theta_max 60.63
_diffrn_reflns_theta_min 1.60
_exptl_absorpt_coefficient_mu 7.012
_exptl_absorpt_correction_T_max 0.2275
_exptl_absorpt_correction_T_min 0.1758
_exptl_absorpt_correction_type multi-scan
_exptl_absorpt_process_details SADABS
_exptl_crystal_colour reddish_yellow
_exptl_crystal_density_diffrn 1.797
_exptl_crystal_description block
_exptl_crystal_F_000 1208
_exptl_crystal_size_max 0.38
_exptl_crystal_size_mid 0.30
_exptl_crystal_size_min 0.30
_refine_diff_density_max 1.443
_refine_diff_density_min -1.862
_refine_diff_density_rms 0.158
_refine_ls_extinction_method none
_refine_ls_goodness_of_fit_ref 0.976
_refine_ls_hydrogen_treatment ride
_refine_ls_matrix_type full
_refine_ls_number_parameters 244
_refine_ls_number_reflns 35168
_refine_ls_number_restraints 0
_refine_ls_restrained_S_all 0.976
_refine_ls_R_factor_all 0.1078
_refine_ls_R_factor_gt 0.0429
_refine_ls_shift/su_max 0.004
_refine_ls_shift/su_mean 0.000
_refine_ls_structure_factor_coef Fsqd
_refine_ls_weighting_details 'calc w=1/[\s^2^(Fo^2^)+(0.0355P)^2^+0.3608P] where P=(Fo^2^+2Fc^2^)/3'
_refine_ls_weighting_scheme calc
_refine_ls_wR_factor_gt 0.0730
_refine_ls_wR_factor_ref 0.0877
_reflns_number_gt 19436
_reflns_number_total 35168
_reflns_threshold_expression >2sigma(I)
_cod_data_source_file ja067306bsi20061011_075725_4.cif
_cod_data_source_block (PhBr2t-Bu)2CN2_(4)
_cod_database_code 4109121

loop_
_symmetry_equiv_pos_as_xyz
'x, y, z'
'-x+1/2, y+1/2, -z+1/2'
'-x, -y, -z'
'x-1/2, -y-1/2, z-1/2'

loop_
_atom_site_label
_atom_site_type_symbol
_atom_site_fract_x
_atom_site_fract_y
_atom_site_fract_z
_atom_site_U_iso_or_equiv
_atom_site_adp_type
_atom_site_occupancy
_atom_site_symmetry_multiplicity
_atom_site_calc_flag
_atom_site_refinement_flags
N1 N 0.13104(6) 0.91076(8) 0.17450(5) 0.01244(11) Uani 1 1 d .
N2 N 0.21443(7) 0.90314(10) 0.17929(7) 0.01803(14) Uani 1 1 d .
C1 C 0.03371(7) 0.91649(8) 0.16862(5) 0.01078(11) Uani 1 1 d .
C11 C 0.00541(7) 1.02778(8) 0.21031(5) 0.01018(11) Uani 1 1 d .
C12 C -0.04483(7) 1.00900(8) 0.26547(6) 0.01148(11) Uani 1 1 d .
C13 C -0.07114(8) 1.11260(9) 0.30629(6) 0.01268(12) Uani 1 1 d .
H13A H -0.1081 1.0946 0.3406 0.015 Uiso 1 1 calc R
C14 C -0.04344(7) 1.24312(9) 0.29696(6) 0.01183(12) Uani 1 1 d .
C15 C 0.00852(7) 1.26496(8) 0.24366(6) 0.01158(12) Uani 1 1 d .
H15A H 0.0297 1.3518 0.2370 0.014 Uiso 1 1 calc R
C16 C 0.02953(7) 1.16086(8) 0.20041(5) 0.01043(11) Uani 1 1 d .
Br1 Br -0.072662(9) 0.834636(10) 0.292707(7) 0.01632(2) Uani 1 1 d .
Br2 Br 0.091064(8) 1.205200(10) 0.124185(6) 0.01360(2) Uani 1 1 d .
C2 C -0.06670(8) 1.36097(10) 0.34257(6) 0.01482(14) Uani 1 1 d .
C3 C -0.13275(10) 1.46399(12) 0.27886(8) 0.02106(19) Uani 1 1 d .
H3A H -0.0956 1.4920 0.2443 0.032 Uiso 1 1 calc R
H3B H -0.1451 1.5407 0.3078 0.032 Uiso 1 1 calc R
H3C H -0.1993 1.4245 0.2442 0.032 Uiso 1 1 calc R
C4 C 0.03716(10) 1.42462(13) 0.39934(8) 0.02185(19) Uani 1 1 d .
H4A H 0.0787 1.3595 0.4397 0.033 Uiso 1 1 calc R
H4B H 0.0230 1.5002 0.4282 0.033 Uiso 1 1 calc R
H4C H 0.0754 1.4544 0.3660 0.033 Uiso 1 1 calc R
C5 C -0.12651(11) 1.31846(12) 0.39587(8) 0.0221(2) Uani 1 1 d .
H5A H -0.0856 1.2534 0.4366 0.033 Uiso 1 1 calc R
H5B H -0.1929 1.2792 0.3607 0.033 Uiso 1 1 calc R
H5C H -0.1391 1.3957 0.4243 0.033 Uiso 1 1 calc R
C21 C -0.03470(7) 0.80790(8) 0.12224(5) 0.00982(10) Uani 1 1 d .
C22 C -0.00690(7) 0.67358(8) 0.13751(5) 0.01073(11) Uani 1 1 d .
C23 C -0.06899(7) 0.57033(8) 0.09146(6) 0.01188(12) Uani 1 1 d .
H23A H -0.0448 0.4820 0.1022 0.014 Uiso 1 1 calc R
C24 C -0.16645(7) 0.59620(8) 0.02974(5) 0.01095(11) Uani 1 1 d .
C25 C -0.19798(7) 0.72908(8) 0.01477(5) 0.01097(11) Uani 1 1 d .
H25A H -0.2644 0.7496 -0.0257 0.013 Uiso 1 1 calc R
C26 C -0.13272(7) 0.83100(8) 0.05872(5) 0.01010(11) Uani 1 1 d .
Br3 Br 0.116606(8) 0.625897(10) 0.227588(6) 0.01501(2) Uani 1 1 d .
Br4 Br -0.178066(8) 1.006838(9) 0.028229(6) 0.01414(2) Uani 1 1 d .
C6 C -0.23919(8) 0.48533(9) -0.01966(6) 0.01318(13) Uani 1 1 d .
C7 C -0.18441(11) 0.35008(11) -0.00456(9) 0.0238(2) Uani 1 1 d .
H7A H -0.1245 0.3543 -0.0205 0.036 Uiso 1 1 calc R
H7B H -0.2329 0.2826 -0.0375 0.036 Uiso 1 1 calc R
H7C H -0.1610 0.3274 0.0539 0.036 Uiso 1 1 calc R
C8 C -0.33346(11) 0.47766(14) 0.00583(9) 0.0241(2) Uani 1 1 d .
H8A H -0.3689 0.5632 -0.0039 0.036 Uiso 1 1 calc R
H8B H -0.3096 0.4552 0.0644 0.036 Uiso 1 1 calc R
H8C H -0.3816 0.4097 -0.0269 0.036 Uiso 1 1 calc R
C9 C -0.27728(10) 0.51572(11) -0.11271(7) 0.01927(17) Uani 1 1 d .
H9A H -0.2176 0.5207 -0.1289 0.029 Uiso 1 1 calc R
H9B H -0.3142 0.6002 -0.1243 0.029 Uiso 1 1 calc R
H9C H -0.3241 0.4455 -0.1439 0.029 Uiso 1 1 calc R

loop_
_atom_site_aniso_label
_atom_site_aniso_U_11
_atom_site_aniso_U_22
_atom_site_aniso_U_33
_atom_site_aniso_U_23
_atom_site_aniso_U_13
_atom_site_aniso_U_12
N1 0.0117(3) 0.0113(3) 0.0144(3) -0.0016(2) 0.0051(2) -0.0010(2)
N2 0.0125(3) 0.0185(3) 0.0238(4) -0.0030(3) 0.0077(3) -0.0018(2)
C1 0.0100(3) 0.0095(3) 0.0129(3) -0.0014(2) 0.0045(2) -0.0006(2)
C11 0.0113(3) 0.0085(2) 0.0109(3) -0.0010(2) 0.0045(2) -0.0012(2)
C12 0.0129(3) 0.0091(3) 0.0135(3) -0.0001(2) 0.0062(2) -0.0018(2)
C13 0.0151(3) 0.0108(3) 0.0146(3) -0.0006(2) 0.0084(3) -0.0015(2)
C14 0.0138(3) 0.0101(3) 0.0133(3) -0.0016(2) 0.0071(2) -0.0013(2)
C15 0.0147(3) 0.0086(3) 0.0131(3) -0.0014(2) 0.0073(2) -0.0019(2)
C16 0.0123(3) 0.0089(2) 0.0111(3) -0.0007(2) 0.0056(2) -0.0016(2)
Br1 0.02209(4) 0.01060(3) 0.02037(4) 0.00009(3) 0.01270(4) -0.00317(3)
Br2 0.01708(4) 0.01210(3) 0.01511(3) 0.00036(3) 0.01005(3) -0.00083(3)
C2 0.0184(4) 0.0123(3) 0.0173(3) -0.0031(3) 0.0107(3) -0.0014(3)
C3 0.0247(5) 0.0148(4) 0.0278(5) 0.0015(3) 0.0147(4) 0.0046(3)
C4 0.0249(5) 0.0210(4) 0.0214(4) -0.0100(4) 0.0108(4) -0.0069(4)
C5 0.0308(6) 0.0185(4) 0.0270(5) -0.0039(4) 0.0221(5) -0.0021(4)
C21 0.0104(3) 0.0079(2) 0.0105(2) -0.0006(2) 0.0033(2) -0.0004(2)
C22 0.0108(3) 0.0084(2) 0.0114(3) 0.0000(2) 0.0024(2) 0.0008(2)
C23 0.0125(3) 0.0082(2) 0.0131(3) -0.0008(2) 0.0030(2) 0.0002(2)
C24 0.0121(3) 0.0083(2) 0.0115(3) -0.0010(2) 0.0034(2) -0.0006(2)
C25 0.0106(3) 0.0094(3) 0.0117(3) -0.0004(2) 0.0030(2) 0.0000(2)
C26 0.0109(3) 0.0078(2) 0.0110(3) 0.0006(2) 0.0036(2) 0.0005(2)
Br3 0.01261(3) 0.01199(3) 0.01644(4) 0.00145(3) 0.00115(3) 0.00158(3)
Br4 0.01545(4) 0.00842(3) 0.01545(3) 0.00123(3) 0.00249(3) 0.00176(3)
C6 0.0138(3) 0.0099(3) 0.0141(3) -0.0026(2) 0.0033(2) -0.0016(2)
C7 0.0245(5) 0.0100(3) 0.0271(5) -0.0038(3) -0.0009(4) 0.0005(3)
C8 0.0232(5) 0.0242(5) 0.0289(5) -0.0094(4) 0.0145(4) -0.0121(4)
C9 0.0225(4) 0.0176(4) 0.0137(3) -0.0038(3) 0.0025(3) -0.0030(3)

loop_
_atom_type_symbol
_atom_type_description
_atom_type_scat_dispersion_real
_atom_type_scat_dispersion_imag
_atom_type_scat_source
C C 0.0033 0.0016 'International Tables Vol C Tables 4.2.6.8 and 6.1.1.4'
H H 0.0000 0.0000 'International Tables Vol C Tables 4.2.6.8 and 6.1.1.4'
N N 0.0061 0.0033 'International Tables Vol C Tables 4.2.6.8 and 6.1.1.4'
Br Br -0.2901 2.4595 'International Tables Vol C Tables 4.2.6.8 and 6.1.1.4'

loop_
_geom_angle_atom_site_label_1
_geom_angle_atom_site_label_2
_geom_angle_atom_site_label_3
_geom_angle
N2 N1 C1 178.60(10)
N1 C1 C11 117.14(8)
N1 C1 C21 115.87(8)
C11 C1 C21 126.97(8)
C12 C11 C16 114.65(8)
C12 C11 C1 122.40(8)
C16 C11 C1 122.92(8)
C13 C12 C11 123.34(8)
C13 C12 Br1 116.55(7)
C11 C12 Br1 120.00(6)
C12 C13 C14 120.55(8)
C13 C14 C15 117.49(8)
C13 C14 C2 123.10(8)
C15 C14 C2 119.41(8)
C16 C15 C14 120.98(8)
C15 C16 C11 122.86(8)
C15 C16 Br2 116.85(6)
C11 C16 Br2 120.28(6)
C5 C2 C14 111.89(8)
C5 C2 C3 108.54(10)
C14 C2 C3 109.35(9)
C5 C2 C4 108.46(10)
C14 C2 C4 109.00(9)
C3 C2 C4 109.58(10)
C22 C21 C26 114.93(7)
C22 C21 C1 122.65(8)
C26 C21 C1 122.42(7)
C23 C22 C21 123.08(8)
C23 C22 Br3 116.97(6)
C21 C22 Br3 119.88(6)
C22 C23 C24 120.62(8)
C23 C24 C25 117.64(8)
C23 C24 C6 122.31(8)
C25 C24 C6 120.04(8)
C26 C25 C24 120.80(8)
C25 C26 C21 122.81(8)
C25 C26 Br4 117.49(6)
C21 C26 Br4 119.67(6)
C24 C6 C7 112.03(8)
C24 C6 C9 109.66(8)
C7 C6 C9 107.80(9)
C24 C6 C8 108.87(8)
C7 C6 C8 109.05(10)
C9 C6 C8 109.39(10)

loop_
_geom_bond_atom_site_label_1
_geom_bond_atom_site_label_2
_geom_bond_distance
N1 N2 1.1374(12)
N1 C1 1.3243(12)
C1 C11 1.4794(12)
C1 C21 1.4801(12)
C11 C12 1.4118(12)
C11 C16 1.4170(12)
C12 C13 1.3984(13)
C12 Br1 1.9095(9)
C13 C14 1.4054(13)
C14 C15 1.4062(13)
C14 C2 1.5414(13)
C15 C16 1.3962(12)
C16 Br2 1.9035(8)
C2 C5 1.5374(15)
C2 C3 1.5501(16)
C2 C4 1.5506(16)
C21 C22 1.4126(12)
C21 C26 1.4150(12)
C22 C23 1.4012(12)
C22 Br3 1.9026(9)
C23 C24 1.4018(13)
C24 C25 1.4098(12)
C24 C6 1.5399(12)
C25 C26 1.3978(12)
C26 Br4 1.8982(8)
C6 C7 1.5423(15)
C6 C9 1.5454(15)
C6 C8 1.5470(16)

loop_
_geom_torsion_atom_site_label_1
_geom_torsion_atom_site_label_2
_geom_torsion_atom_site_label_3
_geom_torsion_atom_site_label_4
_geom_torsion
N2 N1 C1 C11 155(4)
N2 N1 C1 C21 -23(4)
N1 C1 C11 C12 -127.96(10)
C21 C1 C11 C12 50.46(13)
N1 C1 C11 C16 49.82(12)
C21 C1 C11 C16 -131.76(10)
C16 C11 C12 C13 1.25(13)
C1 C11 C12 C13 179.20(9)
C16 C11 C12 Br1 -174.92(6)
C1 C11 C12 Br1 3.03(12)
C11 C12 C13 C14 -3.18(15)
Br1 C12 C13 C14 173.11(7)
C12 C13 C14 C15 1.76(14)
C12 C13 C14 C2 -177.78(9)
C13 C14 C15 C16 1.39(14)
C2 C14 C15 C16 -179.05(9)
C14 C15 C16 C11 -3.39(14)
C14 C15 C16 Br2 175.49(7)
C12 C11 C16 C15 2.01(13)
C1 C11 C16 C15 -175.93(9)
C12 C11 C16 Br2 -176.83(6)
C1 C11 C16 Br2 5.23(12)
C13 C14 C2 C5 -2.11(15)
C15 C14 C2 C5 178.35(10)
C13 C14 C2 C3 -122.39(11)
C15 C14 C2 C3 58.07(12)
C13 C14 C2 C4 117.84(11)
C15 C14 C2 C4 -61.70(12)
N1 C1 C21 C22 49.57(12)
C11 C1 C21 C22 -128.86(10)
N1 C1 C21 C26 -129.94(9)
C11 C1 C21 C26 51.62(13)
C26 C21 C22 C23 2.54(13)
C1 C21 C22 C23 -177.00(9)
C26 C21 C22 Br3 -174.23(6)
C1 C21 C22 Br3 6.23(12)
C21 C22 C23 C24 -3.68(15)
Br3 C22 C23 C24 173.18(7)
C22 C23 C24 C25 1.45(14)
C22 C23 C24 C6 -177.22(9)
C23 C24 C25 C26 1.65(14)
C6 C24 C25 C26 -179.65(8)
C24 C25 C26 C21 -2.77(14)
C24 C25 C26 Br4 175.36(7)
C22 C21 C26 C25 0.66(13)
C1 C21 C26 C25 -179.79(8)
C22 C21 C26 Br4 -177.43(6)
C1 C21 C26 Br4 2.12(12)
C23 C24 C6 C7 -10.64(14)
C25 C24 C6 C7 170.73(10)
C23 C24 C6 C9 -130.29(10)
C25 C24 C6 C9 51.07(12)
C23 C24 C6 C8 110.06(11)
C25 C24 C6 C8 -68.58(12)

loop_
_cod_related_entry_id
_cod_related_entry_database
_cod_related_entry_code
1 ChemSpider 28582117
